data_7233436
loop_
_publ_author_name
'Jian-Yong Hu'
'Yong-Jin Pu'
'Yusuke Yamashita'
'Fumiya Satoh'
'So Kawata'
'Hiroshi Katagiri'
'Hisahiro Sasabe'
'Junji Kido'

_publ_section_title
;
 Excimer-emitting single molecules with stacked p-conjugated groups
 covalently linked at the 1,8-positions of naphthalene for highly
 efficient blue and green OLEDs
;
_journal_name_full 'Journal of Materials Chemistry C'
_journal_page_first 3871
_journal_page_last 3878
_journal_paper_doi 10.1039/C3TC30319E
_journal_volume 1
_journal_year 2013
_chemical_formula_moiety 'C46 H30 N2'
_chemical_formula_sum 'C46 H30 N2'
_chemical_formula_weight 610.72
_space_group_IT_number 14
_space_group_name_Hall '-P 2ybc'
_space_group_name_H-M_alt 'P 1 21/c 1'
_symmetry_cell_setting monoclinic
_symmetry_space_group_name_Hall '-P 2ybc'
_symmetry_space_group_name_H-M 'P 1 21/c 1'
_atom_sites_solution_hydrogens geom
_atom_sites_solution_primary direct
_atom_sites_solution_secondary difmap
_cell_angle_alpha 90.00
_cell_angle_beta 109.053(2)
_cell_angle_gamma 90.00
_cell_formula_units_Z 8
_cell_length_a 31.227(7)
_cell_length_b 9.785(2)
_cell_length_c 21.174(5)
_cell_measurement_reflns_used 16201
_cell_measurement_temperature 93
_cell_measurement_theta_max 30.5963
_cell_measurement_theta_min 1.9238
_cell_volume 6115(2)
_computing_cell_refinement 'CrystalClear (Rigaku Inc., 2008)'
_computing_data_collection 'CrystalClear (Rigaku Inc., 2008)'
_computing_data_reduction 'CrystalClear (Rigaku Inc., 2008)'
_computing_molecular_graphics 'PLATON (Spek, 2009)'
_computing_publication_material 'Yadokari-XG 2009 (Wakita, Kabuto et al., 2009)'
_computing_structure_refinement 'SHELXL-97 (Sheldrick, 2008)'
_computing_structure_solution 'SHELXS-97 (Sheldrick, 2008)'
_diffrn_ambient_temperature 93
_diffrn_detector_area_resol_mean 28.5714
_diffrn_measured_fraction_theta_full 0.995
_diffrn_measured_fraction_theta_max 0.995
_diffrn_measurement_device 'Rigaku Saturn'
_diffrn_measurement_method \w
_diffrn_radiation_detector CCD
_diffrn_radiation_monochromator 'Graphite Monochromator'
_diffrn_radiation_source 'Rotating Anode'
_diffrn_radiation_type MoK\a
_diffrn_radiation_wavelength 0.71075
_diffrn_reflns_av_R_equivalents 0.0302
_diffrn_reflns_av_sigmaI/netI 0.0318
_diffrn_reflns_limit_h_max 40
_diffrn_reflns_limit_h_min -40
_diffrn_reflns_limit_k_max 12
_diffrn_reflns_limit_k_min -12
_diffrn_reflns_limit_l_max 27
_diffrn_reflns_limit_l_min -27
_diffrn_reflns_number 78893
_diffrn_reflns_theta_full 27.49
_diffrn_reflns_theta_max 27.49
_diffrn_reflns_theta_min 3.14
_diffrn_standards_number 14798
_exptl_absorpt_coefficient_mu 0.077
_exptl_absorpt_correction_T_max 1.0000
_exptl_absorpt_correction_T_min 0.9046
_exptl_absorpt_correction_type multi-scan
_exptl_absorpt_process_details '(REQAB; Jacobson, 1998)'
_exptl_crystal_colour Colorless
_exptl_crystal_density_diffrn 1.327
_exptl_crystal_density_method 'not measured'
_exptl_crystal_description Prism
_exptl_crystal_F_000 2560
_exptl_crystal_size_max 0.40
_exptl_crystal_size_mid 0.30
_exptl_crystal_size_min 0.30
_refine_diff_density_max 0.275
_refine_diff_density_min -0.203
_refine_diff_density_rms 0.043
_refine_ls_extinction_method none
_refine_ls_goodness_of_fit_ref 1.076
_refine_ls_hydrogen_treatment constr
_refine_ls_matrix_type full
_refine_ls_number_parameters 865
_refine_ls_number_reflns 13976
_refine_ls_number_restraints 0
_refine_ls_restrained_S_all 1.076
_refine_ls_R_factor_all 0.0490
_refine_ls_R_factor_gt 0.0436
_refine_ls_shift/su_max 0.001
_refine_ls_shift/su_mean 0.000
_refine_ls_structure_factor_coef Fsqd
_refine_ls_weighting_details 'calc w=1/[\s^2^(Fo^2^)+(0.0513P)^2^+2.0525P] where P=(Fo^2^+2Fc^2^)/3'
_refine_ls_weighting_scheme calc
_refine_ls_wR_factor_gt 0.1069
_refine_ls_wR_factor_ref 0.1120
_reflns_number_gt 12541
_reflns_number_total 13976
_reflns_threshold_expression >2sigma(I)
_cod_data_source_file J-Mater-Chem-C-2013-1-3871.cif
_cod_data_source_block pu1
_cod_depositor_comments
;
The following automatic conversions were performed:

data item '_exptl_absorpt_correction_type' value 'Multi-scan' was
changed to 'multi-scan' in accordance with the built-in table derived
from the CIF Core dictionary named 'cif_core.dic' version 2.4.5 last
updated on 2014-11-21.

Automatic conversion script
Id: cif_fix_values 6909 2019-04-08 15:41:33Z antanas 
;
_cod_original_sg_symbol_H-M 'P 21/c'
_cod_database_code 7233436

loop_
_symmetry_equiv_pos_as_xyz
'x, y, z'
'-x, y+1/2, -z+1/2'
'-x, -y, -z'
'x, -y-1/2, z-1/2'

loop_
_atom_site_label
_atom_site_type_symbol
_atom_site_fract_x
_atom_site_fract_y
_atom_site_fract_z
_atom_site_U_iso_or_equiv
_atom_site_adp_type
_atom_site_occupancy
_atom_site_symmetry_multiplicity
_atom_site_calc_flag
_atom_site_refinement_flags
_atom_site_disorder_assembly
_atom_site_disorder_group
N1 N 0.58563(3) 0.25418(10) 0.53404(5) 0.0211(2) Uani 1 1 d . . .
N2 N 0.67359(3) 0.35349(10) 0.43340(5) 0.0220(2) Uani 1 1 d . . .
C1 C 0.45621(4) 0.33228(11) 0.27434(6) 0.0198(2) Uani 1 1 d . . .
C2 C 0.41243(4) 0.36208(12) 0.27158(6) 0.0235(2) Uani 1 1 d . . .
H2 H 0.4063 0.3760 0.3122 0.028 Uiso 1 1 calc R . .
C3 C 0.37662(4) 0.37260(13) 0.21073(6) 0.0257(3) Uani 1 1 d . . .
H3 H 0.3470 0.3960 0.2104 0.031 Uiso 1 1 calc R . .
C4 C 0.38479(4) 0.34885(12) 0.15194(6) 0.0249(3) Uani 1 1 d . . .
H4 H 0.3603 0.3507 0.1110 0.030 Uiso 1 1 calc R . .
C5 C 0.42931(4) 0.32147(12) 0.15137(6) 0.0220(2) Uani 1 1 d . . .
C6 C 0.43633(4) 0.29557(12) 0.08940(6) 0.0254(3) Uani 1 1 d . . .
H6 H 0.4112 0.2953 0.0493 0.030 Uiso 1 1 calc R . .
C7 C 0.47869(5) 0.27116(13) 0.08685(6) 0.0271(3) Uani 1 1 d . . .
H7 H 0.4829 0.2494 0.0456 0.033 Uiso 1 1 calc R . .
C8 C 0.51605(4) 0.27847(13) 0.14582(6) 0.0246(2) Uani 1 1 d . . .
H8 H 0.5455 0.2646 0.1432 0.030 Uiso 1 1 calc R . .
C9 C 0.51168(4) 0.30514(12) 0.20778(6) 0.0205(2) Uani 1 1 d . . .
C10 C 0.46688(4) 0.31955(11) 0.21296(6) 0.0197(2) Uani 1 1 d . . .
C11 C 0.48929(4) 0.30744(12) 0.34206(6) 0.0192(2) Uani 1 1 d . . .
C12 C 0.51530(4) 0.18802(12) 0.35760(6) 0.0197(2) Uani 1 1 d . . .
H12 H 0.5112 0.1192 0.3245 0.024 Uiso 1 1 calc R . .
C13 C 0.54694(4) 0.16830(12) 0.42053(6) 0.0202(2) Uani 1 1 d . . .
H13 H 0.5649 0.0877 0.4299 0.024 Uiso 1 1 calc R . .
C14 C 0.55227(4) 0.26761(12) 0.47003(6) 0.0200(2) Uani 1 1 d . . .
C15 C 0.52475(4) 0.38310(12) 0.45627(6) 0.0214(2) Uani 1 1 d . . .
H15 H 0.5272 0.4486 0.4904 0.026 Uiso 1 1 calc R . .
C16 C 0.49367(4) 0.40308(12) 0.39299(6) 0.0209(2) Uani 1 1 d . . .
H16 H 0.4752 0.4825 0.3841 0.025 Uiso 1 1 calc R . .
C17 C 0.61374(4) 0.36026(13) 0.56909(6) 0.0214(2) Uani 1 1 d . . .
C18 C 0.61781(4) 0.49451(13) 0.54924(6) 0.0237(2) Uani 1 1 d . . .
H18 H 0.5993 0.5278 0.5070 0.028 Uiso 1 1 calc R . .
C19 C 0.64985(4) 0.57731(14) 0.59346(6) 0.0266(3) Uani 1 1 d . . .
H19 H 0.6532 0.6691 0.5813 0.032 Uiso 1 1 calc R . .
C20 C 0.67741(4) 0.52861(14) 0.65584(6) 0.0281(3) Uani 1 1 d . . .
H20 H 0.6989 0.5879 0.6852 0.034 Uiso 1 1 calc R . .
C21 C 0.67362(4) 0.39521(14) 0.67508(6) 0.0270(3) Uani 1 1 d . . .
H21 H 0.6924 0.3625 0.7173 0.032 Uiso 1 1 calc R . .
C22 C 0.64165(4) 0.30932(13) 0.63124(6) 0.0226(2) Uani 1 1 d . . .
C23 C 0.63054(4) 0.16654(13) 0.63391(6) 0.0237(2) Uani 1 1 d . . .
C24 C 0.64647(5) 0.06475(14) 0.68237(6) 0.0293(3) Uani 1 1 d . . .
H24 H 0.6698 0.0840 0.7232 0.035 Uiso 1 1 calc R . .
C25 C 0.62760(5) -0.06442(15) 0.66970(7) 0.0332(3) Uani 1 1 d . . .
H25 H 0.6386 -0.1350 0.7018 0.040 Uiso 1 1 calc R . .
C26 C 0.59243(5) -0.09251(14) 0.60997(7) 0.0292(3) Uani 1 1 d . . .
H26 H 0.5796 -0.1815 0.6028 0.035 Uiso 1 1 calc R . .
C27 C 0.57601(4) 0.00659(13) 0.56126(6) 0.0248(2) Uani 1 1 d . . .
H27 H 0.5521 -0.0127 0.5211 0.030 Uiso 1 1 calc R . .
C28 C 0.59600(4) 0.13578(13) 0.57344(6) 0.0216(2) Uani 1 1 d . . .
C29 C 0.55479(4) 0.32352(12) 0.26459(6) 0.0202(2) Uani 1 1 d . . .
C30 C 0.58922(4) 0.22587(12) 0.27654(6) 0.0225(2) Uani 1 1 d . . .
H30 H 0.5852 0.1497 0.2474 0.027 Uiso 1 1 calc R . .
C31 C 0.62912(4) 0.23782(13) 0.33010(6) 0.0228(2) Uani 1 1 d . . .
H31 H 0.6523 0.1712 0.3368 0.027 Uiso 1 1 calc R . .
C32 C 0.63507(4) 0.34780(12) 0.37412(6) 0.0209(2) Uani 1 1 d . . .
C33 C 0.60201(4) 0.45029(12) 0.36068(6) 0.0210(2) Uani 1 1 d . . .
H33 H 0.6064 0.5279 0.3891 0.025 Uiso 1 1 calc R . .
C34 C 0.56282(4) 0.43893(12) 0.30602(6) 0.0204(2) Uani 1 1 d . . .
H34 H 0.5411 0.5105 0.2965 0.025 Uiso 1 1 calc R . .
C35 C 0.69765(4) 0.47162(13) 0.46112(6) 0.0223(2) Uani 1 1 d . . .
C36 C 0.69654(4) 0.60109(13) 0.43269(6) 0.0252(3) Uani 1 1 d . . .
H36 H 0.6774 0.6199 0.3885 0.030 Uiso 1 1 calc R . .
C37 C 0.72452(4) 0.70122(14) 0.47176(7) 0.0299(3) Uani 1 1 d . . .
H37 H 0.7244 0.7901 0.4537 0.036 Uiso 1 1 calc R . .
C38 C 0.75282(5) 0.67444(15) 0.53696(7) 0.0323(3) Uani 1 1 d . . .
H38 H 0.7710 0.7456 0.5627 0.039 Uiso 1 1 calc R . .
C39 C 0.75451(4) 0.54528(15) 0.56423(7) 0.0287(3) Uani 1 1 d . . .
H39 H 0.7741 0.5269 0.6083 0.034 Uiso 1 1 calc R . .
C40 C 0.72707(4) 0.44219(13) 0.52609(6) 0.0243(2) Uani 1 1 d . . .
C41 C 0.72083(4) 0.29992(13) 0.53868(6) 0.0246(2) Uani 1 1 d . . .
C42 C 0.73966(4) 0.21455(15) 0.59389(7) 0.0301(3) Uani 1 1 d . . .
H42 H 0.7618 0.2486 0.6331 0.036 Uiso 1 1 calc R . .
C43 C 0.72556(5) 0.08011(15) 0.59052(7) 0.0335(3) Uani 1 1 d . . .
H43 H 0.7386 0.0208 0.6273 0.040 Uiso 1 1 calc R . .
C44 C 0.69226(5) 0.03041(15) 0.53337(7) 0.0322(3) Uani 1 1 d . . .
H44 H 0.6828 -0.0621 0.5324 0.039 Uiso 1 1 calc R . .
C45 C 0.67267(4) 0.11319(14) 0.47798(7) 0.0276(3) Uani 1 1 d . . .
H45 H 0.6500 0.0790 0.4395 0.033 Uiso 1 1 calc R . .
C46 C 0.68758(4) 0.24826(13) 0.48105(6) 0.0232(2) Uani 1 1 d . . .
N3 N 0.17408(3) 0.61368(11) 0.23711(5) 0.0227(2) Uani 1 1 d . . .
N4 N 0.08513(3) 0.74005(10) 0.04910(5) 0.0207(2) Uani 1 1 d . . .
C47 C 0.01095(4) 0.67328(12) 0.30274(6) 0.0198(2) Uani 1 1 d . . .
C48 C 0.01503(4) 0.70466(12) 0.36822(6) 0.0229(2) Uani 1 1 d . . .
H48 H 0.0444 0.7201 0.3992 0.027 Uiso 1 1 calc R . .
C49 C -0.02263(4) 0.71469(13) 0.39085(6) 0.0245(2) Uani 1 1 d . . .
H49 H -0.0187 0.7411 0.4356 0.029 Uiso 1 1 calc R . .
C50 C -0.06480(4) 0.68614(12) 0.34780(6) 0.0237(2) Uani 1 1 d . . .
H50 H -0.0900 0.6871 0.3635 0.028 Uiso 1 1 calc R . .
C51 C -0.07142(4) 0.65494(12) 0.27966(6) 0.0212(2) Uani 1 1 d . . .
C52 C -0.11556(4) 0.62333(12) 0.23648(6) 0.0238(2) Uani 1 1 d . . .
H52 H -0.1400 0.6195 0.2539 0.029 Uiso 1 1 calc R . .
C53 C -0.12359(4) 0.59822(13) 0.17005(6) 0.0247(2) Uani 1 1 d . . .
H53 H -0.1530 0.5722 0.1421 0.030 Uiso 1 1 calc R . .
C54 C -0.08788(4) 0.61134(12) 0.14342(6) 0.0234(2) Uani 1 1 d . . .
H54 H -0.0940 0.5977 0.0969 0.028 Uiso 1 1 calc R . .
C55 C -0.04424(4) 0.64339(12) 0.18298(6) 0.0203(2) Uani 1 1 d . . .
C56 C -0.03375(4) 0.65692(11) 0.25449(6) 0.0195(2) Uani 1 1 d . . .
C57 C 0.05427(4) 0.65127(12) 0.28837(6) 0.0197(2) Uani 1 1 d . . .
C58 C 0.06167(4) 0.53537(12) 0.25444(6) 0.0202(2) Uani 1 1 d . . .
H58 H 0.0392 0.4658 0.2419 0.024 Uiso 1 1 calc R . .
C59 C 0.10137(4) 0.52074(12) 0.23882(6) 0.0212(2) Uani 1 1 d . . .
H59 H 0.1055 0.4429 0.2146 0.025 Uiso 1 1 calc R . .
C60 C 0.13536(4) 0.62044(12) 0.25875(6) 0.0208(2) Uani 1 1 d . . .
C61 C 0.12969(4) 0.73060(12) 0.29713(6) 0.0222(2) Uani 1 1 d . . .
H61 H 0.1534 0.7952 0.3138 0.027 Uiso 1 1 calc R . .
C62 C 0.08940(4) 0.74603(12) 0.31097(6) 0.0211(2) Uani 1 1 d . . .
H62 H 0.0857 0.8226 0.3363 0.025 Uiso 1 1 calc R . .
C63 C 0.18748(4) 0.71972(13) 0.20261(6) 0.0231(2) Uani 1 1 d . . .
C64 C 0.17171(4) 0.85405(13) 0.19148(6) 0.0259(3) Uani 1 1 d . . .
H64 H 0.1492 0.8870 0.2089 0.031 Uiso 1 1 calc R . .
C65 C 0.19018(5) 0.93788(14) 0.15383(6) 0.0298(3) Uani 1 1 d . . .
H65 H 0.1799 1.0296 0.1453 0.036 Uiso 1 1 calc R . .
C66 C 0.22351(5) 0.89025(16) 0.12837(7) 0.0327(3) Uani 1 1 d . . .
H66 H 0.2361 0.9505 0.1039 0.039 Uiso 1 1 calc R . .
C67 C 0.23832(4) 0.75647(16) 0.13841(6) 0.0302(3) Uani 1 1 d . . .
H67 H 0.2607 0.7242 0.1205 0.036 Uiso 1 1 calc R . .
C68 C 0.21994(4) 0.66912(14) 0.17526(6) 0.0249(3) Uani 1 1 d . . .
C69 C 0.22555(4) 0.52548(14) 0.19158(6) 0.0248(3) Uani 1 1 d . . .
C70 C 0.25074(4) 0.42106(15) 0.17561(6) 0.0295(3) Uani 1 1 d . . .
H70 H 0.2694 0.4399 0.1491 0.035 Uiso 1 1 calc R . .
C71 C 0.24826(4) 0.29002(15) 0.19865(7) 0.0320(3) Uani 1 1 d . . .
H71 H 0.2648 0.2182 0.1872 0.038 Uiso 1 1 calc R . .
C72 C 0.22138(4) 0.26269(14) 0.23886(7) 0.0302(3) Uani 1 1 d . . .
H72 H 0.2209 0.1728 0.2555 0.036 Uiso 1 1 calc R . .
C73 C 0.19537(4) 0.36396(13) 0.25499(6) 0.0261(3) Uani 1 1 d . . .
H73 H 0.1772 0.3446 0.2821 0.031 Uiso 1 1 calc R . .
C74 C 0.19704(4) 0.49495(13) 0.22983(6) 0.0231(2) Uani 1 1 d . . .
C75 C -0.01090(4) 0.67128(12) 0.14772(6) 0.0199(2) Uani 1 1 d . . .
C76 C -0.00536(4) 0.57783(12) 0.10093(6) 0.0208(2) Uani 1 1 d . . .
H76 H -0.0233 0.4972 0.0913 0.025 Uiso 1 1 calc R . .
C77 C 0.02600(4) 0.60162(12) 0.06836(6) 0.0213(2) Uani 1 1 d . . .
H77 H 0.0294 0.5371 0.0368 0.026 Uiso 1 1 calc R . .
C78 C 0.05245(4) 0.71943(12) 0.08166(5) 0.0198(2) Uani 1 1 d . . .
C79 C 0.04632(4) 0.81577(12) 0.12687(6) 0.0207(2) Uani 1 1 d . . .
H79 H 0.0638 0.8973 0.1357 0.025 Uiso 1 1 calc R . .
C80 C 0.01458(4) 0.79180(12) 0.15883(6) 0.0201(2) Uani 1 1 d . . .
H80 H 0.0101 0.8584 0.1887 0.024 Uiso 1 1 calc R . .
C81 C 0.09301(4) 0.86275(12) 0.02041(6) 0.0208(2) Uani 1 1 d . . .
C82 C 0.07083(4) 0.98810(13) 0.01473(6) 0.0238(2) Uani 1 1 d . . .
H82 H 0.0470 1.0015 0.0329 0.029 Uiso 1 1 calc R . .
C83 C 0.08479(5) 1.09270(14) -0.01841(6) 0.0294(3) Uani 1 1 d . . .
H83 H 0.0704 1.1793 -0.0227 0.035 Uiso 1 1 calc R . .
C84 C 0.11977(5) 1.07333(15) -0.04576(7) 0.0341(3) Uani 1 1 d . . .
H84 H 0.1290 1.1472 -0.0674 0.041 Uiso 1 1 calc R . .
C85 C 0.14076(5) 0.94792(14) -0.04147(7) 0.0300(3) Uani 1 1 d . . .
H85 H 0.1640 0.9345 -0.0607 0.036 Uiso 1 1 calc R . .
C86 C 0.12730(4) 0.84094(13) -0.00844(6) 0.0235(2) Uani 1 1 d . . .
C87 C 0.14077(4) 0.69924(13) 0.00295(6) 0.0236(2) Uani 1 1 d . . .
C88 C 0.17350(4) 0.62051(15) -0.01220(6) 0.0284(3) Uani 1 1 d . . .
H88 H 0.1916 0.6593 -0.0360 0.034 Uiso 1 1 calc R . .
C89 C 0.17920(4) 0.48544(15) 0.00800(6) 0.0306(3) Uani 1 1 d . . .
H89 H 0.2012 0.4309 -0.0024 0.037 Uiso 1 1 calc R . .
C90 C 0.15291(4) 0.42817(14) 0.04371(6) 0.0289(3) Uani 1 1 d . . .
H90 H 0.1575 0.3352 0.0572 0.035 Uiso 1 1 calc R . .
C91 C 0.12029(4) 0.50388(13) 0.05990(6) 0.0252(2) Uani 1 1 d . . .
H91 H 0.1028 0.4647 0.0845 0.030 Uiso 1 1 calc R . .
C92 C 0.11425(4) 0.63991(13) 0.03858(6) 0.0216(2) Uani 1 1 d . . .

loop_
_atom_site_aniso_label
_atom_site_aniso_U_11
_atom_site_aniso_U_22
_atom_site_aniso_U_33
_atom_site_aniso_U_23
_atom_site_aniso_U_13
_atom_site_aniso_U_12
N1 0.0225(5) 0.0212(5) 0.0187(5) -0.0003(4) 0.0054(4) 0.0005(4)
N2 0.0208(5) 0.0215(5) 0.0229(5) -0.0003(4) 0.0062(4) 0.0011(4)
C1 0.0205(5) 0.0162(5) 0.0216(5) 0.0008(4) 0.0057(4) -0.0014(4)
C2 0.0232(6) 0.0219(6) 0.0257(6) 0.0026(5) 0.0085(5) -0.0001(5)
C3 0.0200(6) 0.0242(6) 0.0309(6) 0.0038(5) 0.0055(5) 0.0003(5)
C4 0.0231(6) 0.0205(6) 0.0254(6) 0.0045(5) 0.0001(5) -0.0019(5)
C5 0.0250(6) 0.0165(5) 0.0217(6) 0.0027(4) 0.0040(5) -0.0023(4)
C6 0.0314(6) 0.0204(6) 0.0198(6) 0.0017(4) 0.0020(5) -0.0021(5)
C7 0.0367(7) 0.0253(6) 0.0197(6) 0.0000(5) 0.0095(5) 0.0010(5)
C8 0.0278(6) 0.0235(6) 0.0238(6) 0.0009(5) 0.0102(5) 0.0008(5)
C9 0.0234(6) 0.0165(5) 0.0210(5) 0.0018(4) 0.0067(5) 0.0000(4)
C10 0.0224(6) 0.0148(5) 0.0210(5) 0.0012(4) 0.0058(4) -0.0008(4)
C11 0.0185(5) 0.0203(5) 0.0196(5) 0.0007(4) 0.0072(4) -0.0014(4)
C12 0.0215(5) 0.0189(5) 0.0201(5) -0.0009(4) 0.0086(4) -0.0013(4)
C13 0.0210(5) 0.0191(5) 0.0217(5) 0.0011(4) 0.0083(4) 0.0011(4)
C14 0.0194(5) 0.0231(6) 0.0178(5) 0.0008(4) 0.0066(4) -0.0009(4)
C15 0.0231(6) 0.0222(6) 0.0208(5) -0.0035(4) 0.0099(5) -0.0003(4)
C16 0.0190(5) 0.0216(6) 0.0232(6) 0.0000(4) 0.0085(4) 0.0016(4)
C17 0.0189(5) 0.0253(6) 0.0204(5) -0.0036(4) 0.0072(4) -0.0004(4)
C18 0.0237(6) 0.0262(6) 0.0216(6) -0.0020(5) 0.0080(5) -0.0002(5)
C19 0.0271(6) 0.0264(6) 0.0289(6) -0.0037(5) 0.0129(5) -0.0028(5)
C20 0.0243(6) 0.0349(7) 0.0254(6) -0.0089(5) 0.0085(5) -0.0072(5)
C21 0.0241(6) 0.0360(7) 0.0207(6) -0.0030(5) 0.0071(5) -0.0016(5)
C22 0.0205(6) 0.0288(6) 0.0198(5) -0.0007(5) 0.0084(4) 0.0017(5)
C23 0.0218(6) 0.0294(6) 0.0209(6) -0.0003(5) 0.0084(5) 0.0009(5)
C24 0.0277(6) 0.0357(7) 0.0229(6) 0.0048(5) 0.0060(5) 0.0024(5)
C25 0.0355(7) 0.0334(7) 0.0289(7) 0.0113(6) 0.0079(6) 0.0030(6)
C26 0.0320(7) 0.0261(6) 0.0306(7) 0.0036(5) 0.0119(5) -0.0015(5)
C27 0.0258(6) 0.0262(6) 0.0227(6) -0.0005(5) 0.0085(5) 0.0003(5)
C28 0.0220(6) 0.0246(6) 0.0198(5) 0.0017(4) 0.0090(5) 0.0030(5)
C29 0.0214(6) 0.0204(5) 0.0207(5) 0.0014(4) 0.0096(4) -0.0011(4)
C30 0.0241(6) 0.0218(6) 0.0234(6) -0.0029(4) 0.0102(5) -0.0005(5)
C31 0.0216(6) 0.0228(6) 0.0257(6) -0.0003(5) 0.0098(5) 0.0028(5)
C32 0.0182(5) 0.0241(6) 0.0210(5) 0.0007(4) 0.0071(4) -0.0009(4)
C33 0.0221(6) 0.0197(5) 0.0233(6) -0.0016(4) 0.0100(5) -0.0011(4)
C34 0.0204(5) 0.0186(5) 0.0240(6) 0.0018(4) 0.0096(5) 0.0004(4)
C35 0.0181(5) 0.0253(6) 0.0248(6) -0.0041(5) 0.0086(5) 0.0001(4)
C36 0.0217(6) 0.0271(6) 0.0272(6) -0.0011(5) 0.0083(5) 0.0000(5)
C37 0.0268(6) 0.0274(7) 0.0364(7) -0.0031(5) 0.0114(6) -0.0034(5)
C38 0.0259(6) 0.0352(7) 0.0347(7) -0.0099(6) 0.0083(5) -0.0070(5)
C39 0.0211(6) 0.0386(7) 0.0254(6) -0.0056(5) 0.0059(5) -0.0003(5)
C40 0.0185(6) 0.0316(7) 0.0242(6) -0.0018(5) 0.0089(5) 0.0029(5)
C41 0.0197(6) 0.0311(6) 0.0247(6) -0.0002(5) 0.0096(5) 0.0044(5)
C42 0.0233(6) 0.0420(8) 0.0257(6) 0.0040(5) 0.0088(5) 0.0076(5)
C43 0.0308(7) 0.0410(8) 0.0319(7) 0.0122(6) 0.0144(6) 0.0116(6)
C44 0.0326(7) 0.0295(7) 0.0383(7) 0.0066(6) 0.0168(6) 0.0058(5)
C45 0.0263(6) 0.0265(6) 0.0318(6) 0.0011(5) 0.0118(5) 0.0036(5)
C46 0.0200(6) 0.0263(6) 0.0250(6) 0.0019(5) 0.0097(5) 0.0049(5)
N3 0.0211(5) 0.0227(5) 0.0262(5) -0.0037(4) 0.0103(4) -0.0026(4)
N4 0.0221(5) 0.0211(5) 0.0202(5) 0.0005(4) 0.0089(4) -0.0003(4)
C47 0.0229(6) 0.0167(5) 0.0221(5) 0.0022(4) 0.0105(5) 0.0010(4)
C48 0.0242(6) 0.0239(6) 0.0212(6) 0.0020(4) 0.0084(5) -0.0003(5)
C49 0.0315(6) 0.0236(6) 0.0214(6) 0.0012(5) 0.0130(5) 0.0005(5)
C50 0.0273(6) 0.0208(6) 0.0280(6) 0.0036(5) 0.0158(5) 0.0021(5)
C51 0.0238(6) 0.0163(5) 0.0263(6) 0.0040(4) 0.0119(5) 0.0019(4)
C52 0.0226(6) 0.0205(6) 0.0313(6) 0.0040(5) 0.0129(5) 0.0022(5)
C53 0.0197(6) 0.0225(6) 0.0304(6) 0.0016(5) 0.0060(5) -0.0007(5)
C54 0.0251(6) 0.0214(6) 0.0231(6) 0.0007(5) 0.0070(5) 0.0003(5)
C55 0.0218(6) 0.0169(5) 0.0232(6) 0.0018(4) 0.0088(5) 0.0013(4)
C56 0.0228(6) 0.0145(5) 0.0230(5) 0.0020(4) 0.0099(5) 0.0005(4)
C57 0.0205(5) 0.0212(5) 0.0183(5) 0.0023(4) 0.0072(4) 0.0009(4)
C58 0.0205(5) 0.0188(5) 0.0212(5) 0.0008(4) 0.0066(4) -0.0018(4)
C59 0.0227(6) 0.0199(5) 0.0211(5) -0.0015(4) 0.0070(4) 0.0001(4)
C60 0.0192(5) 0.0236(6) 0.0196(5) -0.0002(4) 0.0066(4) -0.0005(4)
C61 0.0225(6) 0.0227(6) 0.0211(5) -0.0033(4) 0.0069(5) -0.0043(5)
C62 0.0246(6) 0.0202(5) 0.0193(5) -0.0020(4) 0.0081(5) -0.0005(4)
C63 0.0192(5) 0.0292(6) 0.0209(5) -0.0043(5) 0.0063(4) -0.0068(5)
C64 0.0250(6) 0.0282(6) 0.0251(6) -0.0037(5) 0.0092(5) -0.0048(5)
C65 0.0307(7) 0.0311(7) 0.0266(6) -0.0013(5) 0.0078(5) -0.0079(5)
C66 0.0282(7) 0.0448(8) 0.0255(6) 0.0012(6) 0.0094(5) -0.0126(6)
C67 0.0206(6) 0.0464(8) 0.0245(6) -0.0038(6) 0.0086(5) -0.0062(5)
C68 0.0174(5) 0.0360(7) 0.0197(5) -0.0048(5) 0.0040(4) -0.0034(5)
C69 0.0161(5) 0.0354(7) 0.0206(5) -0.0061(5) 0.0030(4) -0.0027(5)
C70 0.0176(6) 0.0434(8) 0.0265(6) -0.0091(6) 0.0057(5) 0.0001(5)
C71 0.0196(6) 0.0386(8) 0.0344(7) -0.0135(6) 0.0041(5) 0.0032(5)
C72 0.0213(6) 0.0289(7) 0.0365(7) -0.0089(5) 0.0038(5) -0.0006(5)
C73 0.0212(6) 0.0262(6) 0.0299(6) -0.0062(5) 0.0071(5) -0.0028(5)
C74 0.0172(5) 0.0278(6) 0.0230(6) -0.0076(5) 0.0047(4) -0.0016(5)
C75 0.0199(5) 0.0210(6) 0.0188(5) 0.0019(4) 0.0063(4) 0.0016(4)
C76 0.0212(6) 0.0199(5) 0.0204(5) -0.0008(4) 0.0053(4) -0.0025(4)
C77 0.0231(6) 0.0224(6) 0.0181(5) -0.0032(4) 0.0063(4) -0.0009(4)
C78 0.0205(5) 0.0226(6) 0.0163(5) 0.0011(4) 0.0062(4) -0.0004(4)
C79 0.0237(6) 0.0192(5) 0.0191(5) 0.0004(4) 0.0066(4) -0.0013(4)
C80 0.0233(6) 0.0195(5) 0.0180(5) -0.0006(4) 0.0075(4) 0.0009(4)
C81 0.0216(6) 0.0242(6) 0.0163(5) -0.0007(4) 0.0056(4) -0.0042(5)
C82 0.0264(6) 0.0256(6) 0.0198(5) -0.0012(5) 0.0082(5) -0.0007(5)
C83 0.0375(7) 0.0249(6) 0.0253(6) 0.0024(5) 0.0095(5) -0.0011(5)
C84 0.0422(8) 0.0325(7) 0.0302(7) 0.0047(6) 0.0154(6) -0.0079(6)
C85 0.0308(7) 0.0355(7) 0.0268(6) 0.0003(5) 0.0137(5) -0.0062(6)
C86 0.0219(6) 0.0295(6) 0.0186(5) -0.0023(5) 0.0060(4) -0.0034(5)
C87 0.0215(6) 0.0299(6) 0.0185(5) -0.0032(5) 0.0051(4) -0.0021(5)
C88 0.0216(6) 0.0401(7) 0.0236(6) -0.0057(5) 0.0078(5) -0.0002(5)
C89 0.0229(6) 0.0401(8) 0.0264(6) -0.0088(5) 0.0048(5) 0.0064(5)
C90 0.0295(7) 0.0275(6) 0.0247(6) -0.0037(5) 0.0021(5) 0.0053(5)
C91 0.0255(6) 0.0261(6) 0.0219(6) -0.0015(5) 0.0049(5) 0.0003(5)
C92 0.0202(5) 0.0261(6) 0.0177(5) -0.0035(4) 0.0050(4) 0.0000(5)

loop_
_atom_type_symbol
_atom_type_description
_atom_type_scat_dispersion_real
_atom_type_scat_dispersion_imag
_atom_type_scat_source
C C 0.0033 0.0016 'International Tables Vol C Tables 4.2.6.8 and 6.1.1.4'
H H 0.0000 0.0000 'International Tables Vol C Tables 4.2.6.8 and 6.1.1.4'
N N 0.0061 0.0033 'International Tables Vol C Tables 4.2.6.8 and 6.1.1.4'

loop_
_geom_angle_atom_site_label_1
_geom_angle_atom_site_label_2
_geom_angle_atom_site_label_3
_geom_angle
_geom_angle_site_symmetry_1
_geom_angle_site_symmetry_3
C28 N1 C17 108.24(10) . .
C28 N1 C14 126.80(10) . .
C17 N1 C14 124.95(10) . .
C35 N2 C46 107.77(10) . .
C35 N2 C32 125.72(10) . .
C46 N2 C32 125.22(10) . .
C2 C1 C10 119.66(11) . .
C2 C1 C11 116.21(10) . .
C10 C1 C11 124.04(10) . .
C1 C2 C3 122.29(11) . .
C1 C2 H2 118.9 . .
C3 C2 H2 118.9 . .
C4 C3 C2 119.45(12) . .
C4 C3 H3 120.3 . .
C2 C3 H3 120.3 . .
C3 C4 C5 120.86(11) . .
C3 C4 H4 119.6 . .
C5 C4 H4 119.6 . .
C4 C5 C6 119.19(11) . .
C4 C5 C10 120.32(11) . .
C6 C5 C10 120.49(11) . .
C7 C6 C5 120.79(11) . .
C7 C6 H6 119.6 . .
C5 C6 H6 119.6 . .
C6 C7 C8 119.42(11) . .
C6 C7 H7 120.3 . .
C8 C7 H7 120.3 . .
C9 C8 C7 122.71(12) . .
C9 C8 H8 118.6 . .
C7 C8 H8 118.6 . .
C8 C9 C10 119.11(11) . .
C8 C9 C29 116.29(11) . .
C10 C9 C29 124.53(10) . .
C5 C10 C9 117.04(10) . .
C5 C10 C1 116.92(11) . .
C9 C10 C1 126.04(10) . .
C12 C11 C16 118.27(11) . .
C12 C11 C1 121.99(10) . .
C16 C11 C1 119.70(10) . .
C13 C12 C11 121.19(11) . .
C13 C12 H12 119.4 . .
C11 C12 H12 119.4 . .
C12 C13 C14 119.71(11) . .
C12 C13 H13 120.1 . .
C14 C13 H13 120.1 . .
C15 C14 C13 119.54(11) . .
C15 C14 N1 119.03(10) . .
C13 C14 N1 121.43(11) . .
C16 C15 C14 120.38(11) . .
C16 C15 H15 119.8 . .
C14 C15 H15 119.8 . .
C15 C16 C11 120.74(11) . .
C15 C16 H16 119.6 . .
C11 C16 H16 119.6 . .
C18 C17 N1 129.66(11) . .
C18 C17 C22 121.55(11) . .
N1 C17 C22 108.72(11) . .
C19 C18 C17 117.56(12) . .
C19 C18 H18 121.2 . .
C17 C18 H18 121.2 . .
C18 C19 C20 121.51(12) . .
C18 C19 H19 119.2 . .
C20 C19 H19 119.2 . .
C21 C20 C19 120.80(12) . .
C21 C20 H20 119.6 . .
C19 C20 H20 119.6 . .
C20 C21 C22 118.83(12) . .
C20 C21 H21 120.6 . .
C22 C21 H21 120.6 . .
C21 C22 C17 119.74(12) . .
C21 C22 C23 133.07(12) . .
C17 C22 C23 107.15(11) . .
C24 C23 C28 119.79(12) . .
C24 C23 C22 133.18(12) . .
C28 C23 C22 107.03(11) . .
C25 C24 C23 118.76(12) . .
C25 C24 H24 120.6 . .
C23 C24 H24 120.6 . .
C24 C25 C26 120.77(12) . .
C24 C25 H25 119.6 . .
C26 C25 H25 119.6 . .
C27 C26 C25 121.57(13) . .
C27 C26 H26 119.2 . .
C25 C26 H26 119.2 . .
C26 C27 C28 117.47(12) . .
C26 C27 H27 121.3 . .
C28 C27 H27 121.3 . .
C27 C28 N1 129.46(11) . .
C27 C28 C23 121.60(11) . .
N1 C28 C23 108.86(11) . .
C30 C29 C34 117.87(11) . .
C30 C29 C9 120.04(11) . .
C34 C29 C9 122.07(11) . .
C31 C30 C29 121.46(11) . .
C31 C30 H30 119.3 . .
C29 C30 H30 119.3 . .
C30 C31 C32 119.90(11) . .
C30 C31 H31 120.0 . .
C32 C31 H31 120.0 . .
C31 C32 C33 119.21(11) . .
C31 C32 N2 120.48(11) . .
C33 C32 N2 120.27(11) . .
C34 C33 C32 120.21(11) . .
C34 C33 H33 119.9 . .
C32 C33 H33 119.9 . .
C33 C34 C29 121.04(11) . .
C33 C34 H34 119.5 . .
C29 C34 H34 119.5 . .
C36 C35 N2 129.32(11) . .
C36 C35 C40 121.40(11) . .
N2 C35 C40 109.25(11) . .
C37 C36 C35 117.36(12) . .
C37 C36 H36 121.3 . .
C35 C36 H36 121.3 . .
C36 C37 C38 121.76(13) . .
C36 C37 H37 119.1 . .
C38 C37 H37 119.1 . .
C39 C38 C37 120.57(12) . .
C39 C38 H38 119.7 . .
C37 C38 H38 119.7 . .
C38 C39 C40 119.06(12) . .
C38 C39 H39 120.5 . .
C40 C39 H39 120.5 . .
C39 C40 C35 119.80(12) . .
C39 C40 C41 133.18(12) . .
C35 C40 C41 107.01(11) . .
C42 C41 C46 119.83(12) . .
C42 C41 C40 133.21(12) . .
C46 C41 C40 106.94(11) . .
C43 C42 C41 119.00(13) . .
C43 C42 H42 120.5 . .
C41 C42 H42 120.5 . .
C42 C43 C44 120.64(13) . .
C42 C43 H43 119.7 . .
C44 C43 H43 119.7 . .
C45 C44 C43 121.61(13) . .
C45 C44 H44 119.2 . .
C43 C44 H44 119.2 . .
C44 C45 C46 117.62(13) . .
C44 C45 H45 121.2 . .
C46 C45 H45 121.2 . .
C45 C46 N2 129.68(12) . .
C45 C46 C41 121.28(12) . .
N2 C46 C41 109.02(11) . .
C74 N3 C63 107.74(10) . .
C74 N3 C60 126.28(10) . .
C63 N3 C60 123.93(10) . .
C81 N4 C92 108.33(10) . .
C81 N4 C78 125.95(10) . .
C92 N4 C78 125.70(10) . .
C48 C47 C56 118.99(11) . .
C48 C47 C57 116.21(10) . .
C56 C47 C57 124.71(10) . .
C47 C48 C49 122.75(11) . .
C47 C48 H48 118.6 . .
C49 C48 H48 118.6 . .
C50 C49 C48 119.28(11) . .
C50 C49 H49 120.4 . .
C48 C49 H49 120.4 . .
C49 C50 C51 120.72(11) . .
C49 C50 H50 119.6 . .
C51 C50 H50 119.6 . .
C52 C51 C50 119.33(11) . .
C52 C51 C56 120.24(11) . .
C50 C51 C56 120.43(11) . .
C53 C52 C51 121.04(11) . .
C53 C52 H52 119.5 . .
C51 C52 H52 119.5 . .
C52 C53 C54 119.43(11) . .
C52 C53 H53 120.3 . .
C54 C53 H53 120.3 . .
C55 C54 C53 122.00(11) . .
C55 C54 H54 119.0 . .
C53 C54 H54 119.0 . .
C54 C55 C56 119.77(11) . .
C54 C55 C75 116.70(10) . .
C56 C55 C75 123.41(10) . .
C51 C56 C47 117.18(10) . .
C51 C56 C55 116.90(10) . .
C47 C56 C55 125.92(10) . .
C62 C57 C58 118.07(10) . .
C62 C57 C47 119.75(10) . .
C58 C57 C47 122.15(10) . .
C59 C58 C57 120.93(11) . .
C59 C58 H58 119.5 . .
C57 C58 H58 119.5 . .
C58 C59 C60 120.19(11) . .
C58 C59 H59 119.9 . .
C60 C59 H59 119.9 . .
C61 C60 C59 119.05(11) . .
C61 C60 N3 120.29(10) . .
C59 C60 N3 120.57(10) . .
C62 C61 C60 120.15(11) . .
C62 C61 H61 119.9 . .
C60 C61 H61 119.9 . .
C61 C62 C57 121.30(11) . .
C61 C62 H62 119.3 . .
C57 C62 H62 119.3 . .
C64 C63 N3 129.26(11) . .
C64 C63 C68 121.46(11) . .
N3 C63 C68 109.21(11) . .
C65 C64 C63 117.50(12) . .
C65 C64 H64 121.2 . .
C63 C64 H64 121.2 . .
C64 C65 C66 121.55(13) . .
C64 C65 H65 119.2 . .
C66 C65 H65 119.2 . .
C67 C66 C65 120.68(12) . .
C67 C66 H66 119.7 . .
C65 C66 H66 119.7 . .
C66 C67 C68 119.12(12) . .
C66 C67 H67 120.4 . .
C68 C67 H67 120.4 . .
C67 C68 C63 119.63(13) . .
C67 C68 C69 133.44(12) . .
C63 C68 C69 106.88(11) . .
C70 C69 C74 119.51(12) . .
C70 C69 C68 133.46(12) . .
C74 C69 C68 106.99(11) . .
C71 C70 C69 119.47(12) . .
C71 C70 H70 120.3 . .
C69 C70 H70 120.3 . .
C70 C71 C72 120.29(12) . .
C70 C71 H71 119.9 . .
C72 C71 H71 119.9 . .
C73 C72 C71 121.71(13) . .
C73 C72 H72 119.1 . .
C71 C72 H72 119.1 . .
C72 C73 C74 117.55(12) . .
C72 C73 H73 121.2 . .
C74 C73 H73 121.2 . .
C73 C74 N3 129.48(11) . .
C73 C74 C69 121.37(11) . .
N3 C74 C69 109.14(11) . .
C80 C75 C76 118.36(10) . .
C80 C75 C55 121.45(10) . .
C76 C75 C55 120.17(10) . .
C77 C76 C75 120.79(11) . .
C77 C76 H76 119.6 . .
C75 C76 H76 119.6 . .
C76 C77 C78 120.41(11) . .
C76 C77 H77 119.8 . .
C78 C77 H77 119.8 . .
C77 C78 C79 119.41(10) . .
C77 C78 N4 119.49(10) . .
C79 C78 N4 121.10(10) . .
C80 C79 C78 119.83(11) . .
C80 C79 H79 120.1 . .
C78 C79 H79 120.1 . .
C79 C80 C75 121.13(11) . .
C79 C80 H80 119.4 . .
C75 C80 H80 119.4 . .
C82 C81 N4 129.61(11) . .
C82 C81 C86 121.43(11) . .
N4 C81 C86 108.85(10) . .
C83 C82 C81 117.55(11) . .
C83 C82 H82 121.2 . .
C81 C82 H82 121.2 . .
C82 C83 C84 121.52(13) . .
C82 C83 H83 119.2 . .
C84 C83 H83 119.2 . .
C85 C84 C83 120.58(12) . .
C85 C84 H84 119.7 . .
C83 C84 H84 119.7 . .
C84 C85 C86 119.01(12) . .
C84 C85 H85 120.5 . .
C86 C85 H85 120.5 . .
C85 C86 C81 119.85(12) . .
C85 C86 C87 133.08(12) . .
C81 C86 C87 107.05(11) . .
C88 C87 C92 119.70(12) . .
C88 C87 C86 133.20(12) . .
C92 C87 C86 107.07(11) . .
C89 C88 C87 119.05(12) . .
C89 C88 H88 120.5 . .
C87 C88 H88 120.5 . .
C88 C89 C90 120.67(12) . .
C88 C89 H89 119.7 . .
C90 C89 H89 119.7 . .
C91 C90 C89 121.69(13) . .
C91 C90 H90 119.2 . .
C89 C90 H90 119.2 . .
C90 C91 C92 117.40(12) . .
C90 C91 H91 121.3 . .
C92 C91 H91 121.3 . .
C91 C92 N4 129.75(11) . .
C91 C92 C87 121.49(11) . .
N4 C92 C87 108.71(11) . .

loop_
_geom_bond_atom_site_label_1
_geom_bond_atom_site_label_2
_geom_bond_distance
_geom_bond_site_symmetry_2
N1 C28 1.4024(15) .
N1 C17 1.4047(15) .
N1 C14 1.4205(15) .
N2 C35 1.3990(16) .
N2 C46 1.4076(16) .
N2 C32 1.4283(15) .
C1 C2 1.3803(17) .
C1 C10 1.4485(16) .
C1 C11 1.4885(16) .
C2 C3 1.4072(17) .
C2 H2 0.9500 .
C3 C4 1.3697(18) .
C3 H3 0.9500 .
C4 C5 1.4198(18) .
C4 H4 0.9500 .
C5 C6 1.4219(17) .
C5 C10 1.4417(16) .
C6 C7 1.3626(19) .
C6 H6 0.9500 .
C7 C8 1.4051(18) .
C7 H7 0.9500 .
C8 C9 1.3874(17) .
C8 H8 0.9500 .
C9 C10 1.4456(16) .
C9 C29 1.4946(16) .
C11 C12 1.3996(16) .
C11 C16 1.4003(16) .
C12 C13 1.3891(16) .
C12 H12 0.9500 .
C13 C14 1.3988(16) .
C13 H13 0.9500 .
C14 C15 1.3917(17) .
C15 C16 1.3880(17) .
C15 H15 0.9500 .
C16 H16 0.9500 .
C17 C18 1.3976(18) .
C17 C22 1.4110(17) .
C18 C19 1.3865(17) .
C18 H18 0.9500 .
C19 C20 1.4036(19) .
C19 H19 0.9500 .
C20 C21 1.3839(19) .
C20 H20 0.9500 .
C21 C22 1.3999(18) .
C21 H21 0.9500 .
C22 C23 1.4451(18) .
C23 C24 1.3996(18) .
C23 C28 1.4112(17) .
C24 C25 1.383(2) .
C24 H24 0.9500 .
C25 C26 1.4051(19) .
C25 H25 0.9500 .
C26 C27 1.3863(18) .
C26 H26 0.9500 .
C27 C28 1.3962(18) .
C27 H27 0.9500 .
C29 C30 1.3984(17) .
C29 C34 1.4014(16) .
C30 C31 1.3890(17) .
C30 H30 0.9500 .
C31 C32 1.3957(17) .
C31 H31 0.9500 .
C32 C33 1.4001(16) .
C33 C34 1.3875(17) .
C33 H33 0.9500 .
C34 H34 0.9500 .
C35 C36 1.3981(18) .
C35 C40 1.4123(17) .
C36 C37 1.3914(18) .
C36 H36 0.9500 .
C37 C38 1.400(2) .
C37 H37 0.9500 .
C38 C39 1.383(2) .
C38 H38 0.9500 .
C39 C40 1.3972(18) .
C39 H39 0.9500 .
C40 C41 1.4425(19) .
C41 C42 1.4005(18) .
C41 C46 1.4126(17) .
C42 C43 1.382(2) .
C42 H42 0.9500 .
C43 C44 1.400(2) .
C43 H43 0.9500 .
C44 C45 1.3919(19) .
C44 H44 0.9500 .
C45 C46 1.3957(18) .
C45 H45 0.9500 .
N3 C74 1.3998(16) .
N3 C63 1.4088(16) .
N3 C60 1.4277(15) .
N4 C81 1.4031(15) .
N4 C92 1.4032(15) .
N4 C78 1.4202(14) .
C47 C48 1.3847(16) .
C47 C56 1.4446(17) .
C47 C57 1.4959(16) .
C48 C49 1.4110(17) .
C48 H48 0.9500 .
C49 C50 1.3634(18) .
C49 H49 0.9500 .
C50 C51 1.4224(17) .
C50 H50 0.9500 .
C51 C52 1.4173(17) .
C51 C56 1.4412(16) .
C52 C53 1.3681(18) .
C52 H52 0.9500 .
C53 C54 1.4101(17) .
C53 H53 0.9500 .
C54 C55 1.3827(17) .
C54 H54 0.9500 .
C55 C56 1.4469(16) .
C55 C75 1.4912(16) .
C57 C62 1.3962(16) .
C57 C58 1.4014(16) .
C58 C59 1.3910(16) .
C58 H58 0.9500 .
C59 C60 1.4013(16) .
C59 H59 0.9500 .
C60 C61 1.3955(16) .
C61 C62 1.3901(16) .
C61 H61 0.9500 .
C62 H62 0.9500 .
C63 C64 1.3963(18) .
C63 C68 1.4113(17) .
C64 C65 1.3933(18) .
C64 H64 0.9500 .
C65 C66 1.399(2) .
C65 H65 0.9500 .
C66 C67 1.381(2) .
C66 H66 0.9500 .
C67 C68 1.4004(18) .
C67 H67 0.9500 .
C68 C69 1.4443(19) .
C69 C70 1.3966(18) .
C69 C74 1.4171(17) .
C70 C71 1.383(2) .
C70 H70 0.9500 .
C71 C72 1.403(2) .
C71 H71 0.9500 .
C72 C73 1.3925(18) .
C72 H72 0.9500 .
C73 C74 1.3956(18) .
C73 H73 0.9500 .
C75 C80 1.3988(16) .
C75 C76 1.3998(16) .
C76 C77 1.3894(16) .
C76 H76 0.9500 .
C77 C78 1.3923(16) .
C77 H77 0.9500 .
C78 C79 1.4005(16) .
C79 C80 1.3905(16) .
C79 H79 0.9500 .
C80 H80 0.9500 .
C81 C82 1.3945(17) .
C81 C86 1.4115(16) .
C82 C83 1.3892(18) .
C82 H82 0.9500 .
C83 C84 1.406(2) .
C83 H83 0.9500 .
C84 C85 1.380(2) .
C84 H84 0.9500 .
C85 C86 1.3976(18) .
C85 H85 0.9500 .
C86 C87 1.4462(18) .
C87 C88 1.3982(18) .
C87 C92 1.4141(17) .
C88 C89 1.383(2) .
C88 H88 0.9500 .
C89 C90 1.402(2) .
C89 H89 0.9500 .
C90 C91 1.3899(18) .
C90 H90 0.9500 .
C91 C92 1.3983(18) .
C91 H91 0.9500 .

loop_
_geom_torsion_atom_site_label_1
_geom_torsion_atom_site_label_2
_geom_torsion_atom_site_label_3
_geom_torsion_atom_site_label_4
_geom_torsion
_geom_torsion_site_symmetry_1
_geom_torsion_site_symmetry_2
_geom_torsion_site_symmetry_3
_geom_torsion_site_symmetry_4
C10 C1 C2 C3 4.01(18) . . . .
C11 C1 C2 C3 -172.67(11) . . . .
C1 C2 C3 C4 1.91(19) . . . .
C2 C3 C4 C5 -3.61(18) . . . .
C3 C4 C5 C6 179.19(11) . . . .
C3 C4 C5 C10 -0.60(18) . . . .
C4 C5 C6 C7 178.90(12) . . . .
C10 C5 C6 C7 -1.30(18) . . . .
C5 C6 C7 C8 -3.19(19) . . . .
C6 C7 C8 C9 2.30(19) . . . .
C7 C8 C9 C10 3.11(18) . . . .
C7 C8 C9 C29 -174.07(11) . . . .
C4 C5 C10 C9 -173.73(11) . . . .
C6 C5 C10 C9 6.49(16) . . . .
C4 C5 C10 C1 6.26(16) . . . .
C6 C5 C10 C1 -173.53(11) . . . .
C8 C9 C10 C5 -7.28(16) . . . .
C29 C9 C10 C5 169.65(11) . . . .
C8 C9 C10 C1 172.73(11) . . . .
C29 C9 C10 C1 -10.33(18) . . . .
C2 C1 C10 C5 -7.88(16) . . . .
C11 C1 C10 C5 168.52(10) . . . .
C2 C1 C10 C9 172.10(11) . . . .
C11 C1 C10 C9 -11.49(18) . . . .
C2 C1 C11 C12 125.61(12) . . . .
C10 C1 C11 C12 -50.91(16) . . . .
C2 C1 C11 C16 -51.90(15) . . . .
C10 C1 C11 C16 131.59(12) . . . .
C16 C11 C12 C13 -4.32(17) . . . .
C1 C11 C12 C13 178.14(10) . . . .
C11 C12 C13 C14 1.67(17) . . . .
C12 C13 C14 C15 2.04(17) . . . .
C12 C13 C14 N1 -177.15(10) . . . .
C28 N1 C14 C15 136.96(12) . . . .
C17 N1 C14 C15 -42.22(16) . . . .
C28 N1 C14 C13 -43.85(17) . . . .
C17 N1 C14 C13 136.98(12) . . . .
C13 C14 C15 C16 -3.02(17) . . . .
N1 C14 C15 C16 176.19(10) . . . .
C14 C15 C16 C11 0.29(17) . . . .
C12 C11 C16 C15 3.33(17) . . . .
C1 C11 C16 C15 -179.07(10) . . . .
C28 N1 C17 C18 176.16(12) . . . .
C14 N1 C17 C18 -4.53(19) . . . .
C28 N1 C17 C22 -0.69(13) . . . .
C14 N1 C17 C22 178.62(10) . . . .
N1 C17 C18 C19 -177.66(11) . . . .
C22 C17 C18 C19 -1.17(17) . . . .
C17 C18 C19 C20 0.25(18) . . . .
C18 C19 C20 C21 0.41(19) . . . .
C19 C20 C21 C22 -0.15(18) . . . .
C20 C21 C22 C17 -0.74(18) . . . .
C20 C21 C22 C23 176.54(12) . . . .
C18 C17 C22 C21 1.44(17) . . . .
N1 C17 C22 C21 178.59(10) . . . .
C18 C17 C22 C23 -176.49(11) . . . .
N1 C17 C22 C23 0.66(13) . . . .
C21 C22 C23 C24 3.1(2) . . . .
C17 C22 C23 C24 -179.39(13) . . . .
C21 C22 C23 C28 -177.93(13) . . . .
C17 C22 C23 C28 -0.39(13) . . . .
C28 C23 C24 C25 -0.30(19) . . . .
C22 C23 C24 C25 178.59(13) . . . .
C23 C24 C25 C26 -1.3(2) . . . .
C24 C25 C26 C27 1.3(2) . . . .
C25 C26 C27 C28 0.53(19) . . . .
C26 C27 C28 N1 -178.53(12) . . . .
C26 C27 C28 C23 -2.20(18) . . . .
C17 N1 C28 C27 177.13(12) . . . .
C14 N1 C28 C27 -2.2(2) . . . .
C17 N1 C28 C23 0.44(13) . . . .
C14 N1 C28 C23 -178.85(10) . . . .
C24 C23 C28 C27 2.13(18) . . . .
C22 C23 C28 C27 -177.03(11) . . . .
C24 C23 C28 N1 179.13(11) . . . .
C22 C23 C28 N1 -0.03(13) . . . .
C8 C9 C29 C30 -51.20(15) . . . .
C10 C9 C29 C30 131.79(12) . . . .
C8 C9 C29 C34 126.84(12) . . . .
C10 C9 C29 C34 -50.17(16) . . . .
C34 C29 C30 C31 3.86(17) . . . .
C9 C29 C30 C31 -178.02(11) . . . .
C29 C30 C31 C32 1.25(18) . . . .
C30 C31 C32 C33 -4.77(17) . . . .
C30 C31 C32 N2 173.03(11) . . . .
C35 N2 C32 C31 142.78(12) . . . .
C46 N2 C32 C31 -51.79(16) . . . .
C35 N2 C32 C33 -39.44(17) . . . .
C46 N2 C32 C33 125.99(12) . . . .
C31 C32 C33 C34 3.13(17) . . . .
N2 C32 C33 C34 -174.67(10) . . . .
C32 C33 C34 C29 2.08(17) . . . .
C30 C29 C34 C33 -5.51(17) . . . .
C9 C29 C34 C33 176.41(10) . . . .
C46 N2 C35 C36 178.06(12) . . . .
C32 N2 C35 C36 -14.40(19) . . . .
C46 N2 C35 C40 0.26(13) . . . .
C32 N2 C35 C40 167.80(10) . . . .
N2 C35 C36 C37 -179.60(12) . . . .
C40 C35 C36 C37 -2.03(18) . . . .
C35 C36 C37 C38 0.05(19) . . . .
C36 C37 C38 C39 1.4(2) . . . .
C37 C38 C39 C40 -0.9(2) . . . .
C38 C39 C40 C35 -1.04(18) . . . .
C38 C39 C40 C41 179.58(13) . . . .
C36 C35 C40 C39 2.57(18) . . . .
N2 C35 C40 C39 -179.43(11) . . . .
C36 C35 C40 C41 -177.90(11) . . . .
N2 C35 C40 C41 0.10(13) . . . .
C39 C40 C41 C42 0.8(2) . . . .
C35 C40 C41 C42 -178.59(13) . . . .
C39 C40 C41 C46 179.01(13) . . . .
C35 C40 C41 C46 -0.43(13) . . . .
C46 C41 C42 C43 0.72(18) . . . .
C40 C41 C42 C43 178.70(13) . . . .
C41 C42 C43 C44 -1.33(19) . . . .
C42 C43 C44 C45 0.8(2) . . . .
C43 C44 C45 C46 0.38(19) . . . .
C44 C45 C46 N2 -179.27(12) . . . .
C44 C45 C46 C41 -0.99(18) . . . .
C35 N2 C46 C45 177.91(12) . . . .
C32 N2 C46 C45 10.29(19) . . . .
C35 N2 C46 C41 -0.54(13) . . . .
C32 N2 C46 C41 -168.15(10) . . . .
C42 C41 C46 C45 0.46(18) . . . .
C40 C41 C46 C45 -178.00(11) . . . .
C42 C41 C46 N2 179.06(11) . . . .
C40 C41 C46 N2 0.60(13) . . . .
C56 C47 C48 C49 3.30(18) . . . .
C57 C47 C48 C49 -173.47(11) . . . .
C47 C48 C49 C50 3.26(19) . . . .
C48 C49 C50 C51 -3.96(18) . . . .
C49 C50 C51 C52 178.88(11) . . . .
C49 C50 C51 C56 -1.83(18) . . . .
C50 C51 C52 C53 177.32(11) . . . .
C56 C51 C52 C53 -1.97(18) . . . .
C51 C52 C53 C54 -3.51(18) . . . .
C52 C53 C54 C55 2.78(18) . . . .
C53 C54 C55 C56 3.46(18) . . . .
C53 C54 C55 C75 -172.63(11) . . . .
C52 C51 C56 C47 -172.59(11) . . . .
C50 C51 C56 C47 8.13(16) . . . .
C52 C51 C56 C55 7.89(16) . . . .
C50 C51 C56 C55 -171.40(11) . . . .
C48 C47 C56 C51 -8.74(16) . . . .
C57 C47 C56 C51 167.73(10) . . . .
C48 C47 C56 C55 170.74(11) . . . .
C57 C47 C56 C55 -12.79(18) . . . .
C54 C55 C56 C51 -8.57(16) . . . .
C75 C55 C56 C51 167.24(10) . . . .
C54 C55 C56 C47 171.95(11) . . . .
C75 C55 C56 C47 -12.24(18) . . . .
C48 C47 C57 C62 -48.62(15) . . . .
C56 C47 C57 C62 134.83(12) . . . .
C48 C47 C57 C58 129.28(12) . . . .
C56 C47 C57 C58 -47.27(17) . . . .
C62 C57 C58 C59 -5.28(17) . . . .
C47 C57 C58 C59 176.78(11) . . . .
C57 C58 C59 C60 1.97(17) . . . .
C58 C59 C60 C61 3.11(17) . . . .
C58 C59 C60 N3 -173.48(11) . . . .
C74 N3 C60 C61 145.48(12) . . . .
C63 N3 C60 C61 -52.82(16) . . . .
C74 N3 C60 C59 -37.97(17) . . . .
C63 N3 C60 C59 123.72(13) . . . .
C59 C60 C61 C62 -4.77(18) . . . .
N3 C60 C61 C62 171.83(11) . . . .
C60 C61 C62 C57 1.40(18) . . . .
C58 C57 C62 C61 3.61(17) . . . .
C47 C57 C62 C61 -178.40(11) . . . .
C74 N3 C63 C64 175.12(12) . . . .
C60 N3 C63 C64 10.54(19) . . . .
C74 N3 C63 C68 -1.79(13) . . . .
C60 N3 C63 C68 -166.38(10) . . . .
N3 C63 C64 C65 -178.37(12) . . . .
C68 C63 C64 C65 -1.78(18) . . . .
C63 C64 C65 C66 -0.43(19) . . . .
C64 C65 C66 C67 1.8(2) . . . .
C65 C66 C67 C68 -0.82(19) . . . .
C66 C67 C68 C63 -1.35(18) . . . .
C66 C67 C68 C69 175.87(13) . . . .
C64 C63 C68 C67 2.71(18) . . . .
N3 C63 C68 C67 179.91(11) . . . .
C64 C63 C68 C69 -175.18(11) . . . .
N3 C63 C68 C69 2.02(13) . . . .
C67 C68 C69 C70 -1.3(2) . . . .
C63 C68 C69 C70 176.18(13) . . . .
C67 C68 C69 C74 -178.94(13) . . . .
C63 C68 C69 C74 -1.47(13) . . . .
C74 C69 C70 C71 -1.45(18) . . . .
C68 C69 C70 C71 -178.87(13) . . . .
C69 C70 C71 C72 -1.28(19) . . . .
C70 C71 C72 C73 2.2(2) . . . .
C71 C72 C73 C74 -0.23(19) . . . .
C72 C73 C74 N3 178.77(12) . . . .
C72 C73 C74 C69 -2.56(18) . . . .
C63 N3 C74 C73 179.63(12) . . . .
C60 N3 C74 C73 -16.2(2) . . . .
C63 N3 C74 C69 0.84(13) . . . .
C60 N3 C74 C69 164.96(11) . . . .
C70 C69 C74 C73 3.45(18) . . . .
C68 C69 C74 C73 -178.51(11) . . . .
C70 C69 C74 N3 -177.64(10) . . . .
C68 C69 C74 N3 0.40(13) . . . .
C54 C55 C75 C80 126.43(12) . . . .
C56 C55 C75 C80 -49.50(16) . . . .
C54 C55 C75 C76 -51.78(15) . . . .
C56 C55 C75 C76 132.29(12) . . . .
C80 C75 C76 C77 2.59(17) . . . .
C55 C75 C76 C77 -179.14(11) . . . .
C75 C76 C77 C78 -0.16(18) . . . .
C76 C77 C78 C79 -1.75(17) . . . .
C76 C77 C78 N4 178.38(11) . . . .
C81 N4 C78 C77 136.15(12) . . . .
C92 N4 C78 C77 -42.03(16) . . . .
C81 N4 C78 C79 -43.72(17) . . . .
C92 N4 C78 C79 138.10(12) . . . .
C77 C78 C79 C80 1.18(17) . . . .
N4 C78 C79 C80 -178.95(10) . . . .
C78 C79 C80 C75 1.31(17) . . . .
C76 C75 C80 C79 -3.17(17) . . . .
C55 C75 C80 C79 178.59(11) . . . .
C92 N4 C81 C82 176.01(12) . . . .
C78 N4 C81 C82 -2.43(19) . . . .
C92 N4 C81 C86 -0.07(13) . . . .
C78 N4 C81 C86 -178.52(10) . . . .
N4 C81 C82 C83 -177.88(12) . . . .
C86 C81 C82 C83 -2.23(18) . . . .
C81 C82 C83 C84 0.45(19) . . . .
C82 C83 C84 C85 1.3(2) . . . .
C83 C84 C85 C86 -1.2(2) . . . .
C84 C85 C86 C81 -0.60(19) . . . .
C84 C85 C86 C87 177.63(13) . . . .
C82 C81 C86 C85 2.35(18) . . . .
N4 C81 C86 C85 178.81(11) . . . .
C82 C81 C86 C87 -176.30(11) . . . .
N4 C81 C86 C87 0.16(13) . . . .
C85 C86 C87 C88 3.6(2) . . . .
C81 C86 C87 C88 -177.99(13) . . . .
C85 C86 C87 C92 -178.59(13) . . . .
C81 C86 C87 C92 -0.19(13) . . . .
C92 C87 C88 C89 0.12(18) . . . .
C86 C87 C88 C89 177.70(13) . . . .
C87 C88 C89 C90 -0.59(19) . . . .
C88 C89 C90 C91 0.22(19) . . . .
C89 C90 C91 C92 0.61(18) . . . .
C90 C91 C92 N4 -178.08(12) . . . .
C90 C91 C92 C87 -1.08(17) . . . .
C81 N4 C92 C91 177.25(12) . . . .
C78 N4 C92 C91 -4.30(19) . . . .
C81 N4 C92 C87 -0.05(13) . . . .
C78 N4 C92 C87 178.40(10) . . . .
C88 C87 C92 C91 0.74(18) . . . .
C86 C87 C92 C91 -177.42(11) . . . .
C88 C87 C92 N4 178.30(11) . . . .
C86 C87 C92 N4 0.15(13) . . . .
